data_2106872
loop_
_publ_author_name
'Daniel, F.'
'Moret, J.'
'Maurin, M.'
'Philippot, E.'

_publ_section_title
;
 Etude du tellurite mixte de sodium et de potassium a trois molecules
 d'eau: Na K Te O3 (H2 O)3
;
_journal_name_full 'Acta Crystallographica B (24,1968-38,1982)'
_journal_page_first 703
_journal_page_last 706
_journal_volume 38
_journal_year 1982
_chemical_formula_sum 'H6 K Na O6 Te'
_chemical_name_systematic 'Na K (Te O3) (H2 O)3'
_space_group_IT_number 159
_symmetry_space_group_name_Hall 'P 3 -2c'
_symmetry_space_group_name_H-M 'P 3 1 c'
_cell_angle_alpha 90
_cell_angle_beta 90
_cell_angle_gamma 120
_cell_formula_units_Z 2
_cell_length_a 6.55
_cell_length_b 6.55
_cell_length_c 8.98
_cell_volume 333.649
_citation_journal_id_ASTM ACBCAR
_cod_data_source_file Daniel_ACBCAR_1982_270.cif
_cod_data_source_block H6K1Na1O6Te1
_cod_original_cell_volume 333.6488
_cod_original_formula_sum 'H6 K1 Na1 O6 Te1'
_cod_database_code 2106872

loop_
_symmetry_equiv_pos_as_xyz
x,y,z
-y,x-y,z
-x+y,-x,z
y,x,z+1/2
-x,-x+y,z+1/2
x-y,-y,z+1/2

loop_
_atom_site_label
_atom_site_type_symbol
_atom_site_fract_x
_atom_site_fract_y
_atom_site_fract_z
_atom_site_occupancy
_atom_site_U_iso_or_equiv
Te1 Te+4 0 0 0.25 1 0.0
Na1 Na+1 0.3333 0.6667 0.3011 1 0.0
O2 O-2 0.0049 0.4535 0.4566 1 0.0
H1 H+1 0.43 0.1 0.5 1 0.0
H2 H+1 0.58 0.02 0.47 1 0.0
O1 O-2 0.0966 0.8129 0.1586 1 0.0
K1 K+1 0.6667 0.3333 0.2236 1 0.0
